data_4318492
loop_
_publ_author_name
'Yoshiki Ohgo'
'Saburo Neya'
'Takahisa Ikeue'
'Masashi Takahashi'
'Masuo Takeda'
'Noriaki Funasaki'
'Mikio Nakamura'

_publ_contact_author_address
;
Department of Chemistry
Toho University 
5-21-16 Omorinishi Ota-ku Tokyo 143 Japan
;
_publ_contact_author_email yohgo@med.toho-u.ac.jp
_publ_contact_author_fax '81 3 5493 5430'
_publ_contact_author_name 'Ohgo, Yoshiki'
_publ_contact_author_phone '81 3 3762 4151 x2551'
_publ_section_title
;
 Molecular Structures of Five-Coordinated Halide Ligated Iron(III)
 Porphyrin, Porphycene, and Corrphycene Complexes
;
_journal_name_full 'Inorganic Chemistry'
_journal_page_first 4627
_journal_page_last 4629
_journal_paper_doi 10.1021/ic0256866
_journal_volume 41
_journal_year 2002
_chemical_formula_sum 'C33 H38 Cl2 Fe I N4'
_chemical_formula_weight 744.32
_chemical_name_common porphyrin
_chemical_name_systematic
; 
Iodo[2,7,12,17-tetraethyl-3,8,13,18-
tetramethylporphyrinato]iron(III)
;
_space_group_IT_number 2
_symmetry_cell_setting triclinic
_symmetry_space_group_name_Hall '-P 1'
_symmetry_space_group_name_H-M 'P -1'
_atom_sites_solution_hydrogens geom
_atom_sites_solution_primary direct
_atom_sites_solution_secondary difmap
_audit_creation_method SHELXL-97
_cell_angle_alpha 94.612(9)
_cell_angle_beta 91.020(5)
_cell_angle_gamma 108.923(3)
_cell_formula_units_Z 2
_cell_length_a 10.5532(15)
_cell_length_b 10.6417(17)
_cell_length_c 14.919(2)
_cell_measurement_reflns_used 11151
_cell_measurement_temperature 298
_cell_measurement_theta_max 54.8
_cell_measurement_theta_min 1.8
_cell_volume 1578.1(4)
_computing_cell_refinement
;
MSC/AFC Diffractometer Control Software
;
_computing_data_collection
;
MSC/AFC Diffractometer Control Software 
(Molecular Structure Corporation, 1992a)
;
_computing_data_reduction
;
MSC/AFC Diffractometer Control Software. Data Reduction: 
TEXSAN (Molecular Structure Corporation, 1992b)
;
_computing_molecular_graphics 'SV (Nemoto & Ohashi, 1993)'
_computing_publication_material SHELXL-97
_computing_structure_refinement 'SHELXL-97 (Sheldrick, 1997)'
_computing_structure_solution 'SIR-97(Altomare, A. et al., 1999)'
_diffrn_ambient_temperature 298
_diffrn_detector_area_resol_mean 10
_diffrn_measured_fraction_theta_full 0.932
_diffrn_measured_fraction_theta_max 0.932
_diffrn_measurement_device_type 'RIGAKU RAXIS-RAPID Imaging Plate'
_diffrn_measurement_method \w-scan
_diffrn_radiation_monochromator graphite
_diffrn_radiation_source 'rotating anode'
_diffrn_radiation_type MoK\a
_diffrn_radiation_wavelength 0.71069
_diffrn_reflns_av_R_equivalents 0.0000
_diffrn_reflns_av_sigmaI/netI 0.0654
_diffrn_reflns_limit_h_max 13
_diffrn_reflns_limit_h_min 0
_diffrn_reflns_limit_k_max 13
_diffrn_reflns_limit_k_min -13
_diffrn_reflns_limit_l_max 19
_diffrn_reflns_limit_l_min -19
_diffrn_reflns_number 6694
_diffrn_reflns_theta_full 27.41
_diffrn_reflns_theta_max 27.41
_diffrn_reflns_theta_min 1.37
_exptl_absorpt_coefficient_mu 1.655
_exptl_absorpt_correction_T_max 0.840
_exptl_absorpt_correction_T_min 0.836
_exptl_absorpt_correction_type multi-scan
_exptl_absorpt_process_details
;
ABSCOR(Higashi et al., 1968)
;
_exptl_crystal_colour purple
_exptl_crystal_density_diffrn 1.566
_exptl_crystal_density_method 'not measured'
_exptl_crystal_description platelet
_exptl_crystal_F_000 754
_exptl_crystal_size_max 0.1
_exptl_crystal_size_mid 0.1
_exptl_crystal_size_min 0.1
_refine_diff_density_max 1.097
_refine_diff_density_min -1.230
_refine_diff_density_rms 0.240
_refine_ls_extinction_method none
_refine_ls_goodness_of_fit_ref 1.053
_refine_ls_hydrogen_treatment mixed
_refine_ls_matrix_type full
_refine_ls_number_parameters 402
_refine_ls_number_reflns 6694
_refine_ls_number_restraints 3
_refine_ls_restrained_S_all 1.054
_refine_ls_R_factor_all 0.1342
_refine_ls_R_factor_gt 0.0947
_refine_ls_shift/su_max <0.001
_refine_ls_shift/su_mean 0.000
_refine_ls_structure_factor_coef Fsqd
_refine_ls_weighting_details 'w=1/[\s^2^(Fo^2^)+(0.1958P)^2^+1.2529P] where P=(Fo^2^+2Fc^2^)/3'
_refine_ls_weighting_scheme calc
_refine_ls_wR_factor_gt 0.2691
_refine_ls_wR_factor_ref 0.2985
_reflns_number_gt 4432
_reflns_number_total 6694
_reflns_threshold_expression >2sigma(I)
_cod_data_source_file ic0256866_s1_11.cif
_cod_data_source_block '[Fe(EtioP)I]'
_cod_depositor_comments
;
The following automatic conversions were performed:

'_refine_ls_weighting_scheme' value 'calc
w=1/[\s^2^(Fo^2^)+(0.1958P)^2^+1.2529P] where P=(Fo^2^+2Fc^2^)/3' was
changed to 'calc'. New tag '_refine_ls_weighting_details' was
created. The value of the new tag was set to
'w=1/[\s^2^(Fo^2^)+(0.1958P)^2^+1.2529P] where P=(Fo^2^+2Fc^2^)/3'.

Automatic conversion script
Id: cif_fix_values 3143 2015-03-26 13:38:13Z robertas 
;
_cod_database_code 4318492

loop_
_symmetry_equiv_pos_as_xyz
'x, y, z'
'-x, -y, -z'

loop_
_atom_site_label
_atom_site_type_symbol
_atom_site_fract_x
_atom_site_fract_y
_atom_site_fract_z
_atom_site_U_iso_or_equiv
_atom_site_adp_type
_atom_site_occupancy
_atom_site_calc_flag
_atom_site_refinement_flags
_atom_site_disorder_assembly
_atom_site_disorder_group
I1 I 0.48865(6) 0.27775(6) 0.71382(5) 0.0658(3) Uani 1 d . . .
Fe1 Fe 0.25139(11) 0.09522(10) 0.70002(8) 0.0452(3) Uani 1 d . . .
Cl1 Cl 0.3262(15) 0.4655(15) 0.0624(16) 0.565(19) Uani 1 d D . .
Cl2 Cl 0.5154(18) 0.7020(15) 0.0085(10) 0.386(10) Uani 1 d D . .
N1 N 0.2108(7) 0.0552(6) 0.8313(5) 0.0499(15) Uani 1 d . . .
N2 N 0.1270(7) 0.2098(7) 0.7119(5) 0.0527(15) Uani 1 d . . .
N3 N 0.2073(7) 0.0707(7) 0.5634(5) 0.0507(15) Uani 1 d . . .
N4 N 0.2952(7) -0.0805(6) 0.6838(5) 0.0496(15) Uani 1 d . . .
C1 C 0.2427(9) -0.0386(8) 0.8785(6) 0.0547(19) Uani 1 d . . .
C2 C 0.2175(9) -0.0176(10) 0.9732(6) 0.061(2) Uani 1 d . . .
C3 C 0.1761(10) 0.0886(10) 0.9833(7) 0.063(2) Uani 1 d . . .
C4 C 0.1694(9) 0.1329(9) 0.8969(6) 0.058(2) Uani 1 d . . .
C5 C 0.1238(10) 0.2358(9) 0.8759(6) 0.062(2) Uani 1 d . . .
H5 H 0.1072 0.2879 0.9244 0.075 Uiso 1 calc R . .
C6 C 0.1004(11) 0.2699(11) 0.7920(7) 0.067(2) Uani 1 d . . .
C7 C 0.0407(17) 0.3716(16) 0.7704(8) 0.108(5) Uani 1 d . . .
C8 C 0.0300(16) 0.3676(17) 0.6811(8) 0.103(5) Uani 1 d . . .
C9 C 0.0833(10) 0.2660(9) 0.6424(6) 0.059(2) Uani 1 d . . .
C10 C 0.0867(10) 0.2324(10) 0.5513(6) 0.063(2) Uani 1 d . . .
H10 H 0.0466 0.2729 0.5116 0.076 Uiso 1 calc R . .
C11 C 0.1469(9) 0.1406(9) 0.5146(6) 0.0544(19) Uani 1 d . . .
C12 C 0.1532(9) 0.1105(10) 0.4189(6) 0.058(2) Uani 1 d . . .
C13 C 0.2237(10) 0.0220(9) 0.4118(7) 0.059(2) Uani 1 d . . .
C14 C 0.2538(8) -0.0015(7) 0.4998(6) 0.0512(18) Uani 1 d . . .
C15 C 0.3218(9) -0.0893(8) 0.5211(6) 0.0531(19) Uani 1 d . . .
H15 H 0.3607 -0.1238 0.4739 0.064 Uiso 1 calc R . .
C16 C 0.3369(8) -0.1297(7) 0.6051(6) 0.0527(19) Uani 1 d . . .
C17 C 0.3938(9) -0.2330(8) 0.6243(7) 0.056(2) Uani 1 d . . .
C18 C 0.3815(9) -0.2481(8) 0.7143(7) 0.057(2) Uani 1 d . . .
C19 C 0.3208(9) -0.1519(8) 0.7501(6) 0.0547(19) Uani 1 d . . .
C20 C 0.2918(10) -0.1331(9) 0.8405(6) 0.058(2) Uani 1 d . . .
H20 H 0.3079 -0.1916 0.8788 0.070 Uiso 1 calc R . .
C21 C 0.2369(12) -0.1050(10) 1.0431(8) 0.075(3) Uani 1 d . . .
H21A H 0.1669 -0.1148 1.0859 0.089 Uiso 1 calc R . .
H21B H 0.2256 -0.1929 1.0137 0.089 Uiso 1 calc R . .
C22 C 0.3657(16) -0.0569(18) 1.0923(11) 0.115(5) Uani 1 d . . .
H22A H 0.4322 -0.0769 1.0561 0.173 Uiso 1 calc R . .
H22B H 0.3596 -0.0997 1.1471 0.173 Uiso 1 calc R . .
H22C H 0.3907 0.0379 1.1063 0.173 Uiso 1 calc R . .
C23 C 0.1395(13) 0.1493(12) 1.0692(7) 0.076(3) Uani 1 d . . .
H23A H 0.1198 0.0851 1.1130 0.114 Uiso 1 calc R . .
H23B H 0.0620 0.1752 1.0579 0.114 Uiso 1 calc R . .
H23C H 0.2131 0.2263 1.0917 0.114 Uiso 1 calc R . .
C26 C -0.028(2) 0.450(2) 0.6242(9) 0.184(13) Uani 1 d . . .
H26A H -0.0252 0.5307 0.6590 0.276 Uiso 1 calc R . .
H26B H -0.1191 0.3995 0.6058 0.276 Uiso 1 calc R . .
H26C H 0.0239 0.4712 0.5720 0.276 Uiso 1 calc R . .
C27 C 0.0950(11) 0.1672(11) 0.3439(7) 0.069(2) Uani 1 d . . .
H27A H 0.0619 0.0982 0.2945 0.083 Uiso 1 calc R . .
H27B H 0.0190 0.1906 0.3661 0.083 Uiso 1 calc R . .
C28 C 0.1893(13) 0.2839(11) 0.3096(9) 0.081(3) Uani 1 d . . .
H28A H 0.2165 0.3557 0.3566 0.122 Uiso 1 calc R . .
H28B H 0.1471 0.3103 0.2602 0.122 Uiso 1 calc R . .
H28C H 0.2665 0.2629 0.2893 0.122 Uiso 1 calc R . .
C29 C 0.2607(13) -0.0388(12) 0.3244(6) 0.074(3) Uani 1 d . . .
H29A H 0.1894 -0.0552 0.2796 0.112 Uiso 1 calc R . .
H29B H 0.2747 -0.1214 0.3347 0.112 Uiso 1 calc R . .
H29C H 0.3415 0.0218 0.3038 0.112 Uiso 1 calc R . .
C30 C 0.4479(10) -0.3111(9) 0.5562(8) 0.067(2) Uani 1 d . . .
H30A H 0.5258 -0.3257 0.5830 0.080 Uiso 1 calc R . .
H30B H 0.4773 -0.2585 0.5057 0.080 Uiso 1 calc R . .
C31 C 0.3480(14) -0.4447(13) 0.5215(12) 0.106(5) Uani 1 d . . .
H31A H 0.3300 -0.5031 0.5689 0.159 Uiso 1 calc R . .
H31B H 0.3845 -0.4833 0.4722 0.159 Uiso 1 calc R . .
H31C H 0.2663 -0.4325 0.5014 0.159 Uiso 1 calc R . .
C32 C 0.4181(14) -0.3462(11) 0.7689(9) 0.083(3) Uani 1 d . . .
H32A H 0.4120 -0.4252 0.7307 0.124 Uiso 1 calc R . .
H32B H 0.3574 -0.3693 0.8167 0.124 Uiso 1 calc R . .
H32C H 0.5080 -0.3064 0.7939 0.124 Uiso 1 calc R . .
C33 C 0.4910(8) 0.5684(8) 0.0723(7) 0.058(2) Uani 1 d D . .
H33A H 0.5488 0.5180 0.0525 0.070 Uiso 1 calc R . .
H33B H 0.5150 0.6010 0.1349 0.070 Uiso 1 calc R . .
C24A C -0.039(3) 0.429(3) 0.8392(16) 0.067(8) Uani 0.48(4) d P A 1
H24A H -0.0703 0.3700 0.8863 0.081 Uiso 0.48(4) calc PR A 1
H24B H -0.1154 0.4435 0.8100 0.081 Uiso 0.48(4) calc PR A 1
C25A C 0.067(4) 0.563(3) 0.877(3) 0.17(2) Uani 0.48(4) d P A 1
H25A H 0.0236 0.6280 0.8919 0.248 Uiso 0.48(4) calc PR A 1
H25B H 0.1317 0.5950 0.8325 0.248 Uiso 0.48(4) calc PR A 1
H25C H 0.1121 0.5496 0.9302 0.248 Uiso 0.48(4) calc PR A 1
C24B C 0.042(3) 0.502(3) 0.8408(17) 0.071(8) Uani 0.52(4) d P A 2
H24C H 0.1007 0.5132 0.8935 0.085 Uiso 0.52(4) calc PR A 2
H24D H 0.0645 0.5838 0.8116 0.085 Uiso 0.52(4) calc PR A 2
C25B C -0.109(4) 0.449(3) 0.863(2) 0.127(15) Uani 0.52(4) d P A 2
H25D H -0.1562 0.3750 0.8207 0.190 Uiso 0.52(4) calc PR A 2
H25E H -0.1476 0.5192 0.8590 0.190 Uiso 0.52(4) calc PR A 2
H25F H -0.1173 0.4214 0.9228 0.190 Uiso 0.52(4) calc PR A 2

loop_
_atom_site_aniso_label
_atom_site_aniso_U_11
_atom_site_aniso_U_22
_atom_site_aniso_U_33
_atom_site_aniso_U_23
_atom_site_aniso_U_13
_atom_site_aniso_U_12
I1 0.0643(4) 0.0597(4) 0.0693(5) 0.0023(3) 0.0045(3) 0.0154(3)
Fe1 0.0573(6) 0.0458(5) 0.0382(6) 0.0036(4) 0.0067(5) 0.0243(5)
Cl1 0.77(5) 0.42(3) 0.52(4) -0.20(3) -0.07(3) 0.28(3)
Cl2 0.38(2) 0.50(3) 0.219(13) 0.093(16) -0.005(13) 0.051(18)
N1 0.063(4) 0.051(3) 0.043(4) 0.007(3) 0.004(3) 0.028(3)
N2 0.060(4) 0.063(4) 0.042(4) 0.001(3) 0.006(3) 0.030(3)
N3 0.057(3) 0.056(3) 0.043(4) 0.006(3) 0.008(3) 0.023(3)
N4 0.061(4) 0.047(3) 0.048(4) 0.011(3) 0.006(3) 0.025(3)
C1 0.072(5) 0.057(4) 0.038(4) 0.009(3) 0.010(4) 0.024(4)
C2 0.066(5) 0.075(5) 0.039(5) 0.008(4) 0.009(4) 0.019(4)
C3 0.073(5) 0.071(5) 0.046(5) 0.004(4) 0.014(4) 0.024(4)
C4 0.071(5) 0.068(5) 0.037(4) 0.002(4) 0.007(4) 0.027(4)
C5 0.082(6) 0.078(6) 0.043(5) -0.005(4) 0.012(4) 0.051(5)
C6 0.079(6) 0.089(6) 0.045(5) -0.007(4) 0.007(4) 0.047(5)
C7 0.166(13) 0.166(13) 0.055(7) 0.009(7) 0.023(8) 0.142(12)
C8 0.146(11) 0.173(13) 0.053(7) 0.019(7) 0.010(7) 0.136(12)
C9 0.074(5) 0.073(5) 0.048(5) 0.012(4) 0.005(4) 0.046(5)
C10 0.081(6) 0.079(6) 0.047(5) 0.014(4) 0.009(4) 0.048(5)
C11 0.060(4) 0.062(4) 0.048(5) 0.006(3) 0.005(4) 0.029(4)
C12 0.068(5) 0.077(5) 0.038(5) 0.008(4) 0.003(4) 0.035(4)
C13 0.072(5) 0.055(4) 0.055(5) -0.005(4) 0.008(4) 0.028(4)
C14 0.061(4) 0.043(3) 0.045(5) -0.005(3) 0.005(4) 0.014(3)
C15 0.069(5) 0.049(4) 0.045(5) -0.006(3) 0.008(4) 0.026(4)
C16 0.060(4) 0.045(4) 0.056(5) 0.000(3) 0.006(4) 0.023(3)
C17 0.063(5) 0.046(4) 0.061(6) 0.002(4) -0.002(4) 0.022(4)
C18 0.061(5) 0.045(4) 0.071(6) 0.008(4) 0.001(4) 0.024(3)
C19 0.065(5) 0.053(4) 0.055(5) 0.011(3) 0.008(4) 0.030(4)
C20 0.079(5) 0.060(4) 0.038(4) 0.015(3) 0.002(4) 0.024(4)
C21 0.103(8) 0.069(6) 0.061(6) 0.028(5) 0.029(6) 0.035(6)
C22 0.105(10) 0.160(15) 0.088(11) 0.053(10) 0.024(9) 0.043(10)
C23 0.106(8) 0.095(7) 0.034(5) -0.003(5) 0.010(5) 0.046(6)
C26 0.36(3) 0.27(2) 0.055(8) 0.040(11) 0.038(13) 0.29(3)
C27 0.077(6) 0.092(7) 0.049(6) 0.006(5) -0.004(5) 0.043(5)
C28 0.102(8) 0.082(7) 0.073(8) 0.013(5) 0.011(6) 0.047(6)
C29 0.109(8) 0.095(7) 0.029(5) 0.000(4) 0.011(5) 0.048(6)
C30 0.071(5) 0.064(5) 0.072(7) -0.002(4) 0.007(5) 0.033(4)
C31 0.094(8) 0.082(7) 0.144(14) -0.043(8) -0.022(8) 0.046(7)
C32 0.108(8) 0.068(6) 0.090(9) 0.018(5) 0.025(7) 0.049(6)
C33 0.054(4) 0.041(4) 0.084(7) 0.010(4) 0.000(4) 0.022(3)
C24A 0.084(17) 0.068(14) 0.069(15) 0.013(10) 0.037(12) 0.049(13)
C25A 0.18(4) 0.058(16) 0.21(5) -0.07(2) 0.08(3) -0.012(19)
C24B 0.083(15) 0.075(18) 0.064(14) 0.021(12) -0.005(12) 0.035(14)
C25B 0.16(3) 0.12(2) 0.14(3) 0.019(19) 0.08(2) 0.10(2)

loop_
_atom_type_symbol
_atom_type_description
_atom_type_scat_dispersion_real
_atom_type_scat_dispersion_imag
_atom_type_scat_source
C C 0.0033 0.0016 'International Tables Vol C Tables 4.2.6.8 and 6.1.1.4'
H H 0.0000 0.0000 'International Tables Vol C Tables 4.2.6.8 and 6.1.1.4'
N N 0.0061 0.0033 'International Tables Vol C Tables 4.2.6.8 and 6.1.1.4'
Fe Fe 0.3463 0.8444 'International Tables Vol C Tables 4.2.6.8 and 6.1.1.4'
I I -0.4742 1.8119 'International Tables Vol C Tables 4.2.6.8 and 6.1.1.4'
Cl Cl 0.1484 0.1585 'International Tables Vol C Tables 4.2.6.8 and 6.1.1.4'

loop_
_geom_angle_atom_site_label_1
_geom_angle_atom_site_label_2
_geom_angle_atom_site_label_3
_geom_angle
_geom_angle_site_symmetry_1
_geom_angle_site_symmetry_3
_geom_angle_publ_flag
N3 Fe1 N1 153.9(3) . . ?
N3 Fe1 N2 87.8(3) . . ?
N1 Fe1 N2 86.8(3) . . ?
N3 Fe1 N4 87.0(3) . . ?
N1 Fe1 N4 87.3(3) . . ?
N2 Fe1 N4 155.2(3) . . ?
N3 Fe1 I1 102.55(19) . . ?
N1 Fe1 I1 103.6(2) . . ?
N2 Fe1 I1 101.7(2) . . ?
N4 Fe1 I1 103.0(2) . . ?
C1 N1 C4 104.4(7) . . ?
C1 N1 Fe1 127.6(5) . . ?
C4 N1 Fe1 127.0(5) . . ?
C9 N2 C6 107.5(7) . . ?
C9 N2 Fe1 125.6(5) . . ?
C6 N2 Fe1 125.2(6) . . ?
C11 N3 C14 104.3(7) . . ?
C11 N3 Fe1 127.8(6) . . ?
C14 N3 Fe1 127.0(6) . . ?
C19 N4 C16 106.0(6) . . ?
C19 N4 Fe1 127.3(6) . . ?
C16 N4 Fe1 124.9(5) . . ?
C20 C1 N1 124.1(8) . . ?
C20 C1 C2 126.6(8) . . ?
N1 C1 C2 109.3(7) . . ?
C3 C2 C1 107.7(8) . . ?
C3 C2 C21 129.0(9) . . ?
C1 C2 C21 123.2(8) . . ?
C2 C3 C4 107.4(8) . . ?
C2 C3 C23 127.1(10) . . ?
C4 C3 C23 125.5(9) . . ?
C5 C4 N1 122.3(8) . . ?
C5 C4 C3 126.5(8) . . ?
N1 C4 C3 111.1(8) . . ?
C6 C5 C4 127.7(8) . . ?
C6 C5 H5 116.2 . . ?
C4 C5 H5 116.2 . . ?
C5 C6 N2 124.6(8) . . ?
C5 C6 C7 127.1(8) . . ?
N2 C6 C7 108.2(9) . . ?
C8 C7 C6 107.4(9) . . ?
C8 C7 C24A 126.9(13) . . ?
C6 C7 C24A 122.1(12) . . ?
C8 C7 C24B 124.5(13) . . ?
C6 C7 C24B 124.5(12) . . ?
C24A C7 C24B 34.0(11) . . ?
C7 C8 C9 108.5(9) . . ?
C7 C8 C26 128.6(10) . . ?
C9 C8 C26 123.0(10) . . ?
N2 C9 C10 126.8(7) . . ?
N2 C9 C8 108.4(8) . . ?
C10 C9 C8 124.8(8) . . ?
C9 C10 C11 124.2(8) . . ?
C9 C10 H10 117.9 . . ?
C11 C10 H10 117.9 . . ?
N3 C11 C10 125.2(8) . . ?
N3 C11 C12 111.7(7) . . ?
C10 C11 C12 123.2(8) . . ?
C13 C12 C11 104.8(8) . . ?
C13 C12 C27 128.5(8) . . ?
C11 C12 C27 126.6(8) . . ?
C12 C13 C14 107.1(8) . . ?
C12 C13 C29 125.9(10) . . ?
C14 C13 C29 127.0(8) . . ?
N3 C14 C15 123.3(8) . . ?
N3 C14 C13 112.1(7) . . ?
C15 C14 C13 124.6(7) . . ?
C16 C15 C14 126.5(7) . . ?
C16 C15 H15 116.8 . . ?
C14 C15 H15 116.8 . . ?
C15 C16 N4 124.5(7) . . ?
C15 C16 C17 125.7(7) . . ?
N4 C16 C17 109.7(8) . . ?
C18 C17 C16 106.8(7) . . ?
C18 C17 C30 127.6(8) . . ?
C16 C17 C30 125.5(9) . . ?
C17 C18 C19 106.4(7) . . ?
C17 C18 C32 129.0(8) . . ?
C19 C18 C32 124.6(9) . . ?
N4 C19 C20 124.0(7) . . ?
N4 C19 C18 111.0(8) . . ?
C20 C19 C18 125.0(8) . . ?
C1 C20 C19 127.3(8) . . ?
C1 C20 H20 116.4 . . ?
C19 C20 H20 116.4 . . ?
C22 C21 C2 115.1(10) . . ?
C22 C21 H21A 108.5 . . ?
C2 C21 H21A 108.5 . . ?
C22 C21 H21B 108.5 . . ?
C2 C21 H21B 108.5 . . ?
H21A C21 H21B 107.5 . . ?
C21 C22 H22A 109.5 . . ?
C21 C22 H22B 109.5 . . ?
H22A C22 H22B 109.5 . . ?
C21 C22 H22C 109.5 . . ?
H22A C22 H22C 109.5 . . ?
H22B C22 H22C 109.5 . . ?
C3 C23 H23A 109.5 . . ?
C3 C23 H23B 109.5 . . ?
H23A C23 H23B 109.5 . . ?
C3 C23 H23C 109.5 . . ?
H23A C23 H23C 109.5 . . ?
H23B C23 H23C 109.5 . . ?
C8 C26 H26A 109.5 . . ?
C8 C26 H26B 109.5 . . ?
H26A C26 H26B 109.5 . . ?
C8 C26 H26C 109.5 . . ?
H26A C26 H26C 109.5 . . ?
H26B C26 H26C 109.5 . . ?
C28 C27 C12 114.4(10) . . ?
C28 C27 H27A 108.7 . . ?
C12 C27 H27A 108.7 . . ?
C28 C27 H27B 108.7 . . ?
C12 C27 H27B 108.7 . . ?
H27A C27 H27B 107.6 . . ?
C27 C28 H28A 109.5 . . ?
C27 C28 H28B 109.5 . . ?
H28A C28 H28B 109.5 . . ?
C27 C28 H28C 109.5 . . ?
H28A C28 H28C 109.5 . . ?
H28B C28 H28C 109.5 . . ?
C13 C29 H29A 109.5 . . ?
C13 C29 H29B 109.5 . . ?
H29A C29 H29B 109.5 . . ?
C13 C29 H29C 109.5 . . ?
H29A C29 H29C 109.5 . . ?
H29B C29 H29C 109.5 . . ?
C17 C30 C31 114.0(9) . . ?
C17 C30 H30A 108.8 . . ?
C31 C30 H30A 108.8 . . ?
C17 C30 H30B 108.8 . . ?
C31 C30 H30B 108.8 . . ?
H30A C30 H30B 107.7 . . ?
C30 C31 H31A 109.5 . . ?
C30 C31 H31B 109.5 . . ?
H31A C31 H31B 109.5 . . ?
C30 C31 H31C 109.5 . . ?
H31A C31 H31C 109.5 . . ?
H31B C31 H31C 109.5 . . ?
C18 C32 H32A 109.5 . . ?
C18 C32 H32B 109.5 . . ?
H32A C32 H32B 109.5 . . ?
C18 C32 H32C 109.5 . . ?
H32A C32 H32C 109.5 . . ?
H32B C32 H32C 109.5 . . ?
Cl1 C33 Cl2 111.0(7) . . ?
Cl1 C33 H33A 109.4 . . ?
Cl2 C33 H33A 109.4 . . ?
Cl1 C33 H33B 109.4 . . ?
Cl2 C33 H33B 109.4 . . ?
H33A C33 H33B 108.0 . . ?
C7 C24A C25A 102(2) . . ?
C7 C24A H24A 111.3 . . ?
C25A C24A H24A 111.3 . . ?
C7 C24A H24B 111.3 . . ?
C25A C24A H24B 111.3 . . ?
H24A C24A H24B 109.2 . . ?
C25B C24B C7 97(2) . . ?
C25B C24B H24C 112.4 . . ?
C7 C24B H24C 112.4 . . ?
C25B C24B H24D 112.4 . . ?
C7 C24B H24D 112.4 . . ?
H24C C24B H24D 109.9 . . ?
C24B C25B H25D 109.5 . . ?
C24B C25B H25E 109.5 . . ?
H25D C25B H25E 109.5 . . ?
C24B C25B H25F 109.5 . . ?
H25D C25B H25F 109.5 . . ?
H25E C25B H25F 109.5 . . ?

loop_
_geom_bond_atom_site_label_1
_geom_bond_atom_site_label_2
_geom_bond_distance
_geom_bond_site_symmetry_2
_geom_bond_publ_flag
I1 Fe1 2.6168(13) . ?
Fe1 N3 2.059(7) . ?
Fe1 N1 2.060(7) . ?
Fe1 N2 2.062(6) . ?
Fe1 N4 2.064(6) . ?
Cl1 C33 1.724(9) . ?
Cl2 C33 1.727(9) . ?
N1 C1 1.389(10) . ?
N1 C4 1.398(10) . ?
N2 C9 1.381(11) . ?
N2 C6 1.386(11) . ?
N3 C11 1.367(11) . ?
N3 C14 1.370(10) . ?
N4 C19 1.368(11) . ?
N4 C16 1.385(11) . ?
C1 C20 1.363(12) . ?
C1 C2 1.454(12) . ?
C2 C3 1.335(14) . ?
C2 C21 1.506(13) . ?
C3 C4 1.416(13) . ?
C3 C23 1.503(13) . ?
C4 C5 1.385(13) . ?
C5 C6 1.371(14) . ?
C5 H5 0.9300 . ?
C6 C7 1.471(14) . ?
C7 C8 1.330(17) . ?
C7 C24A 1.55(2) . ?
C7 C24B 1.67(3) . ?
C8 C9 1.457(13) . ?
C8 C26 1.519(15) . ?
C9 C10 1.382(13) . ?
C10 C11 1.410(12) . ?
C10 H10 0.9300 . ?
C11 C12 1.445(13) . ?
C12 C13 1.376(12) . ?
C12 C27 1.523(14) . ?
C13 C14 1.407(14) . ?
C13 C29 1.522(12) . ?
C14 C15 1.401(12) . ?
C15 C16 1.380(13) . ?
C15 H15 0.9300 . ?
C16 C17 1.458(11) . ?
C17 C18 1.369(14) . ?
C17 C30 1.497(12) . ?
C18 C19 1.447(11) . ?
C18 C32 1.512(14) . ?
C19 C20 1.401(12) . ?
C20 H20 0.9300 . ?
C21 C22 1.45(2) . ?
C21 H21A 0.9700 . ?
C21 H21B 0.9700 . ?
C22 H22A 0.9600 . ?
C22 H22B 0.9600 . ?
C22 H22C 0.9600 . ?
C23 H23A 0.9600 . ?
C23 H23B 0.9600 . ?
C23 H23C 0.9600 . ?
C26 H26A 0.9600 . ?
C26 H26B 0.9600 . ?
C26 H26C 0.9600 . ?
C27 C28 1.454(15) . ?
C27 H27A 0.9700 . ?
C27 H27B 0.9700 . ?
C28 H28A 0.9600 . ?
C28 H28B 0.9600 . ?
C28 H28C 0.9600 . ?
C29 H29A 0.9600 . ?
C29 H29B 0.9600 . ?
C29 H29C 0.9600 . ?
C30 C31 1.513(16) . ?
C30 H30A 0.9700 . ?
C30 H30B 0.9700 . ?
C31 H31A 0.9600 . ?
C31 H31B 0.9600 . ?
C31 H31C 0.9600 . ?
C32 H32A 0.9600 . ?
C32 H32B 0.9600 . ?
C32 H32C 0.9600 . ?
C33 H33A 0.9700 . ?
C33 H33B 0.9700 . ?
C24A C25A 1.56(4) . ?
C24A H24A 0.9700 . ?
C24A H24B 0.9700 . ?
C25A H25A 0.9600 . ?
C25A H25B 0.9600 . ?
C25A H25C 0.9600 . ?
C24B C25B 1.56(4) . ?
C24B H24C 0.9700 . ?
C24B H24D 0.9700 . ?
C25B H25D 0.9600 . ?
C25B H25E 0.9600 . ?
C25B H25F 0.9600 . ?

loop_
_geom_torsion_atom_site_label_1
_geom_torsion_atom_site_label_2
_geom_torsion_atom_site_label_3
_geom_torsion_atom_site_label_4
_geom_torsion
_geom_torsion_site_symmetry_1
_geom_torsion_site_symmetry_2
_geom_torsion_site_symmetry_3
_geom_torsion_site_symmetry_4
_geom_torsion_publ_flag
N3 Fe1 N1 C1 91.2(9) . . . . ?
N2 Fe1 N1 C1 169.5(8) . . . . ?
N4 Fe1 N1 C1 13.6(8) . . . . ?
I1 Fe1 N1 C1 -89.2(7) . . . . ?
N3 Fe1 N1 C4 -102.4(8) . . . . ?
N2 Fe1 N1 C4 -24.0(7) . . . . ?
N4 Fe1 N1 C4 -179.9(8) . . . . ?
I1 Fe1 N1 C4 77.3(7) . . . . ?
N3 Fe1 N2 C9 -16.9(8) . . . . ?
N1 Fe1 N2 C9 -171.3(8) . . . . ?
N4 Fe1 N2 C9 -94.9(10) . . . . ?
I1 Fe1 N2 C9 85.5(8) . . . . ?
N3 Fe1 N2 C6 180.0(8) . . . . ?
N1 Fe1 N2 C6 25.5(8) . . . . ?
N4 Fe1 N2 C6 102.0(10) . . . . ?
I1 Fe1 N2 C6 -77.7(8) . . . . ?
N1 Fe1 N3 C11 91.9(9) . . . . ?
N2 Fe1 N3 C11 13.8(7) . . . . ?
N4 Fe1 N3 C11 169.6(7) . . . . ?
I1 Fe1 N3 C11 -87.7(7) . . . . ?
N1 Fe1 N3 C14 -101.2(8) . . . . ?
N2 Fe1 N3 C14 -179.3(7) . . . . ?
N4 Fe1 N3 C14 -23.5(6) . . . . ?
I1 Fe1 N3 C14 79.2(6) . . . . ?
N3 Fe1 N4 C19 -171.0(7) . . . . ?
N1 Fe1 N4 C19 -16.5(7) . . . . ?
N2 Fe1 N4 C19 -92.8(10) . . . . ?
I1 Fe1 N4 C19 86.9(7) . . . . ?
N3 Fe1 N4 C16 26.2(7) . . . . ?
N1 Fe1 N4 C16 -179.3(7) . . . . ?
N2 Fe1 N4 C16 104.4(8) . . . . ?
I1 Fe1 N4 C16 -75.9(7) . . . . ?
C4 N1 C1 C20 -178.0(9) . . . . ?
Fe1 N1 C1 C20 -9.1(13) . . . . ?
C4 N1 C1 C2 1.0(10) . . . . ?
Fe1 N1 C1 C2 169.9(6) . . . . ?
C20 C1 C2 C3 176.9(10) . . . . ?
N1 C1 C2 C3 -2.0(11) . . . . ?
C20 C1 C2 C21 -3.2(16) . . . . ?
N1 C1 C2 C21 177.8(9) . . . . ?
C1 C2 C3 C4 2.2(11) . . . . ?
C21 C2 C3 C4 -177.7(10) . . . . ?
C1 C2 C3 C23 -179.3(10) . . . . ?
C21 C2 C3 C23 0.8(18) . . . . ?
C1 N1 C4 C5 -177.5(9) . . . . ?
Fe1 N1 C4 C5 13.5(13) . . . . ?
C1 N1 C4 C3 0.3(10) . . . . ?
Fe1 N1 C4 C3 -168.6(6) . . . . ?
C2 C3 C4 C5 176.1(10) . . . . ?
C23 C3 C4 C5 -2.4(17) . . . . ?
C2 C3 C4 N1 -1.6(11) . . . . ?
C23 C3 C4 N1 179.8(9) . . . . ?
N1 C4 C5 C6 6.4(17) . . . . ?
C3 C4 C5 C6 -171.1(11) . . . . ?
C4 C5 C6 N2 -4.2(18) . . . . ?
C4 C5 C6 C7 174.0(13) . . . . ?
C9 N2 C6 C5 176.8(10) . . . . ?
Fe1 N2 C6 C5 -17.5(15) . . . . ?
C9 N2 C6 C7 -1.7(13) . . . . ?
Fe1 N2 C6 C7 163.9(9) . . . . ?
C5 C6 C7 C8 -176.9(14) . . . . ?
N2 C6 C7 C8 1.6(18) . . . . ?
C5 C6 C7 C24A -17(3) . . . . ?
N2 C6 C7 C24A 161.6(18) . . . . ?
C5 C6 C7 C24B 24(3) . . . . ?
N2 C6 C7 C24B -157.6(16) . . . . ?
C6 C7 C8 C9 -0.8(19) . . . . ?
C24A C7 C8 C9 -159.5(19) . . . . ?
C24B C7 C8 C9 158.4(16) . . . . ?
C6 C7 C8 C26 179(2) . . . . ?
C24A C7 C8 C26 20(4) . . . . ?
C24B C7 C8 C26 -22(3) . . . . ?
C6 N2 C9 C10 -177.9(10) . . . . ?
Fe1 N2 C9 C10 16.5(15) . . . . ?
C6 N2 C9 C8 1.3(13) . . . . ?
Fe1 N2 C9 C8 -164.3(9) . . . . ?
C7 C8 C9 N2 -0.3(18) . . . . ?
C26 C8 C9 N2 -179.6(17) . . . . ?
C7 C8 C9 C10 178.9(13) . . . . ?
C26 C8 C9 C10 0(2) . . . . ?
N2 C9 C10 C11 -5.6(17) . . . . ?
C8 C9 C10 C11 175.4(12) . . . . ?
C14 N3 C11 C10 -178.3(9) . . . . ?
Fe1 N3 C11 C10 -9.0(13) . . . . ?
C14 N3 C11 C12 1.0(10) . . . . ?
Fe1 N3 C11 C12 170.3(6) . . . . ?
C9 C10 C11 N3 1.4(16) . . . . ?
C9 C10 C11 C12 -177.8(10) . . . . ?
N3 C11 C12 C13 -1.7(11) . . . . ?
C10 C11 C12 C13 177.6(9) . . . . ?
N3 C11 C12 C27 178.9(9) . . . . ?
C10 C11 C12 C27 -1.7(16) . . . . ?
C11 C12 C13 C14 1.7(10) . . . . ?
C27 C12 C13 C14 -179.0(10) . . . . ?
C11 C12 C13 C29 -178.6(10) . . . . ?
C27 C12 C13 C29 0.7(17) . . . . ?
C11 N3 C14 C15 -179.3(8) . . . . ?
Fe1 N3 C14 C15 11.4(11) . . . . ?
C11 N3 C14 C13 0.1(9) . . . . ?
Fe1 N3 C14 C13 -169.3(6) . . . . ?
C12 C13 C14 N3 -1.2(11) . . . . ?
C29 C13 C14 N3 179.1(9) . . . . ?
C12 C13 C14 C15 178.1(8) . . . . ?
C29 C13 C14 C15 -1.5(15) . . . . ?
N3 C14 C15 C16 9.0(14) . . . . ?
C13 C14 C15 C16 -170.2(9) . . . . ?
C14 C15 C16 N4 -5.4(14) . . . . ?
C14 C15 C16 C17 172.1(8) . . . . ?
C19 N4 C16 C15 176.2(8) . . . . ?
Fe1 N4 C16 C15 -17.9(12) . . . . ?
C19 N4 C16 C17 -1.6(9) . . . . ?
Fe1 N4 C16 C17 164.2(6) . . . . ?
C15 C16 C17 C18 -175.8(9) . . . . ?
N4 C16 C17 C18 2.0(10) . . . . ?
C15 C16 C17 C30 1.3(14) . . . . ?
N4 C16 C17 C30 179.1(8) . . . . ?
C16 C17 C18 C19 -1.5(10) . . . . ?
C30 C17 C18 C19 -178.5(9) . . . . ?
C16 C17 C18 C32 176.8(10) . . . . ?
C30 C17 C18 C32 -0.2(17) . . . . ?
C16 N4 C19 C20 -179.5(9) . . . . ?
Fe1 N4 C19 C20 15.1(13) . . . . ?
C16 N4 C19 C18 0.7(10) . . . . ?
Fe1 N4 C19 C18 -164.7(6) . . . . ?
C17 C18 C19 N4 0.6(10) . . . . ?
C32 C18 C19 N4 -177.8(10) . . . . ?
C17 C18 C19 C20 -179.3(9) . . . . ?
C32 C18 C19 C20 2.3(15) . . . . ?
N1 C1 C20 C19 1.1(16) . . . . ?
C2 C1 C20 C19 -177.7(10) . . . . ?
N4 C19 C20 C1 -4.3(16) . . . . ?
C18 C19 C20 C1 175.5(9) . . . . ?
C3 C2 C21 C22 -85.0(15) . . . . ?
C1 C2 C21 C22 95.1(14) . . . . ?
C13 C12 C27 C28 -85.0(14) . . . . ?
C11 C12 C27 C28 94.2(12) . . . . ?
C18 C17 C30 C31 80.8(14) . . . . ?
C16 C17 C30 C31 -95.6(13) . . . . ?
C8 C7 C24A C25A -105(3) . . . . ?
C6 C7 C24A C25A 99(3) . . . . ?
C24B C7 C24A C25A -6(3) . . . . ?
C8 C7 C24B C25B 98(2) . . . . ?
C6 C7 C24B C25B -107(2) . . . . ?
C24A C7 C24B C25B -9(2) . . . . ?
